data_7058379
loop_
_publ_author_name
'Harinath, Adimulam'
'Bhattacharjee, Jayeeta'
'Sarkar, Alok'
'Panda, Tarun K.'

_publ_section_title
;
 Alkali metal complex-mediated ring-opening polymerization of rac-LA,
 \e-caprolactone, and \d-valerolactone
;
_journal_issue 23
_journal_name_full 'New Journal of Chemistry'
_journal_page_first 8882
_journal_paper_doi 10.1039/C9NJ01130G
_journal_volume 43
_journal_year 2019
_chemical_formula_sum 'C30 H38 F N Na O3 P Se'
_chemical_formula_weight 612.53
_space_group_crystal_system monoclinic
_space_group_IT_number 4
_space_group_name_Hall 'P 2yb'
_space_group_name_H-M_alt 'P 1 21 1'
_symmetry_space_group_name_Hall 'P 2yb'
_symmetry_space_group_name_H-M 'P 1 21 1'
_atom_sites_solution_hydrogens geom
_audit_creation_method SHELXL-2016/6
_audit_update_record
;
2019-04-29 deposited with the CCDC.    2019-05-07 downloaded from the CCDC.
;
_cell_angle_alpha 90
_cell_angle_beta 113.65(4)
_cell_angle_gamma 90
_cell_formula_units_Z 2
_cell_length_a 9.9424(17)
_cell_length_b 15.5693(7)
_cell_length_c 10.617(5)
_cell_measurement_reflns_used 3460
_cell_measurement_temperature 150(2)
_cell_measurement_theta_max 28.9488
_cell_measurement_theta_min 3.3491
_cell_volume 1505.4(9)
_computing_cell_refinement
'CrysAlisPro, Agilent Technologies,Version 1.171.35.19 (release 27-10-2011CrysAlis171 .NET)(compiled Oct 27'
_computing_data_collection
'CrysAlisPro, Agilent Technologies,Version 1.171.35.19 (release 27-10-2011CrysAlis171 .NET)(compiled Oct 27'
_computing_data_reduction
'CrysAlisPro, Agilent Technologies,Version 1.171.35.19 (release 27-10-2011CrysAlis171 .NET)(compiled Oct 27'
_computing_molecular_graphics 'ORTEP III & Olex 2.1'
_computing_publication_material WinGX
_computing_structure_refinement 'SHELXL-2016/6 (Sheldrick, 2016)'
_computing_structure_solution 'SHELXL-2016/6 (Sheldrick, 2016)'
_diffrn_ambient_temperature 150(2)
_diffrn_measured_fraction_theta_full 0.997
_diffrn_measured_fraction_theta_max 0.980
_diffrn_measurement_device_type 'SuperNova, Dual, Cu at zero, Eos'
_diffrn_radiation_type MoK\a
_diffrn_radiation_wavelength 0.71073
_diffrn_reflns_av_R_equivalents 0.0201
_diffrn_reflns_av_unetI/netI 0.0461
_diffrn_reflns_Laue_measured_fraction_full 0.997
_diffrn_reflns_Laue_measured_fraction_max 0.980
_diffrn_reflns_limit_h_max 12
_diffrn_reflns_limit_h_min -12
_diffrn_reflns_limit_k_max 17
_diffrn_reflns_limit_k_min -19
_diffrn_reflns_limit_l_max 8
_diffrn_reflns_limit_l_min -13
_diffrn_reflns_number 6394
_diffrn_reflns_point_group_measured_fraction_full 0.826
_diffrn_reflns_point_group_measured_fraction_max 0.783
_diffrn_reflns_theta_full 25.000
_diffrn_reflns_theta_max 26.997
_diffrn_reflns_theta_min 3.352
_diffrn_source 'SuperNova (Mo) X-ray Source'
_exptl_absorpt_coefficient_mu 1.352
_exptl_absorpt_correction_T_max 1.00000
_exptl_absorpt_correction_T_min 0.91034
_exptl_absorpt_correction_type multi-scan
_exptl_absorpt_process_details
;
CrysAlisPro, Agilent Technologies,
Version 1.171.35.19 (release 27-10-2011 CrysAlis171 .NET)
(compiled Oct 27 2011,15:02:11)
Empirical absorption correction using spherical harmonics,
 implemented in SCALE3 ABSPACK scaling algorithm.
;
_exptl_crystal_colour colorless
_exptl_crystal_density_diffrn 1.351
_exptl_crystal_description needle
_exptl_crystal_F_000 636
_exptl_crystal_size_max 0.28
_exptl_crystal_size_mid 0.26
_exptl_crystal_size_min 0.19
_refine_diff_density_max 0.357
_refine_diff_density_min -0.310
_refine_diff_density_rms 0.062
_refine_ls_abs_structure_details
;
 Classical Flack method preferred over Parsons because s.u. lower.
;
_refine_ls_abs_structure_Flack -0.005(10)
_refine_ls_extinction_method none
_refine_ls_goodness_of_fit_ref 1.080
_refine_ls_hydrogen_treatment constr
_refine_ls_matrix_type full
_refine_ls_number_parameters 436
_refine_ls_number_reflns 5152
_refine_ls_number_restraints 203
_refine_ls_restrained_S_all 1.157
_refine_ls_R_factor_all 0.0401
_refine_ls_R_factor_gt 0.0358
_refine_ls_shift/su_max 0.015
_refine_ls_shift/su_mean 0.000
_refine_ls_structure_factor_coef Fsqd
_refine_ls_weighting_details 'w=1/[\s^2^(Fo^2^)+(0.0451P)^2^] where P=(Fo^2^+2Fc^2^)/3'
_refine_ls_weighting_scheme calc
_refine_ls_wR_factor_gt 0.0878
_refine_ls_wR_factor_ref 0.0912
_reflns_Friedel_coverage 0.540
_reflns_Friedel_fraction_full 0.640
_reflns_Friedel_fraction_max 0.570
_reflns_number_gt 4802
_reflns_number_total 5152
_reflns_threshold_expression 'I > 2\s(I)'
_cod_data_source_file c9nj01130g2.cif
_cod_data_source_block 4a
_cod_depositor_comments 'Adding full bibliography for 7058378--7058379.cif.'
_cod_original_cell_volume 1505.4(8)
_cod_database_code 7058379
_shelx_shelxl_version_number 2016/6
_shelx_space_group_comment
;
The symmetry employed for this shelxl refinement is uniquely defined
by the following loop, which should always be used as a source of
symmetry information in preference to the above space-group names.
They are only intended as comments.
;

loop_
_space_group_symop_operation_xyz
'x, y, z'
'-x, y+1/2, -z'

loop_
_atom_site_label
_atom_site_type_symbol
_atom_site_fract_x
_atom_site_fract_y
_atom_site_fract_z
_atom_site_U_iso_or_equiv
_atom_site_adp_type
_atom_site_occupancy
_atom_site_site_symmetry_order
_atom_site_calc_flag
_atom_site_refinement_flags_posn
_atom_site_refinement_flags_adp
_atom_site_refinement_flags_occupancy
_atom_site_disorder_assembly
_atom_site_disorder_group
Na1 Na 0.5871(2) 0.20121(11) -0.2598(2) 0.0311(4) Uani 1 1 d . . . . .
Se1 Se 0.95894(5) 0.36061(3) 0.08715(4) 0.03252(14) Uani 1 1 d . . . . .
P2 P 0.76012(12) 0.38867(7) -0.08608(11) 0.0191(2) Uani 1 1 d . . . . .
F1 F 0.5942(3) 0.25953(17) -0.4743(3) 0.0337(6) Uani 1 1 d . . . . .
O1 O 0.6512(6) 0.0825(2) -0.3551(5) 0.0589(13) Uani 1 1 d D . . . .
O2 O 0.3403(4) 0.1734(3) -0.3507(6) 0.0741(16) Uani 1 1 d D . . . .
O3 O 0.6425(4) 0.1287(2) -0.0556(4) 0.0447(9) Uani 1 1 d D . . . .
N1 N 0.7155(4) 0.3353(2) -0.2275(4) 0.0231(8) Uani 1 1 d . . . . .
C1 C 0.7835(4) 0.3462(3) -0.3179(4) 0.0219(9) Uani 1 1 d . . . . .
C2 C 0.7189(5) 0.3071(3) -0.4479(5) 0.0236(9) Uani 1 1 d . . . . .
C3 C 0.7714(6) 0.3132(3) -0.5498(5) 0.0304(11) Uani 1 1 d . . . . .
H3 H 0.724116 0.285083 -0.633293 0.036 Uiso 1 1 calc R U . . .
C4 C 0.8962(5) 0.3623(4) -0.5253(4) 0.0348(10) Uani 1 1 d . . . . .
H4 H 0.933800 0.367597 -0.592188 0.042 Uiso 1 1 calc R U . . .
C5 C 0.9633(5) 0.4031(4) -0.3999(5) 0.0344(12) Uani 1 1 d . . . . .
H5 H 1.045829 0.436820 -0.383675 0.041 Uiso 1 1 calc R U . . .
C6 C 0.9105(5) 0.3949(3) -0.2975(5) 0.0288(10) Uani 1 1 d . . . . .
H6 H 0.959904 0.422178 -0.213488 0.035 Uiso 1 1 calc R U . . .
C7 C 0.7497(5) 0.5041(3) -0.1257(5) 0.0253(10) Uani 1 1 d . . . . .
C8 C 0.6510(7) 0.5310(3) -0.2533(6) 0.0462(15) Uani 1 1 d . . . . .
H8 H 0.592978 0.490899 -0.316818 0.055 Uiso 1 1 calc R U . . .
C9 C 0.6380(9) 0.6179(4) -0.2875(7) 0.0600(19) Uani 1 1 d . . . . .
H9 H 0.571192 0.635716 -0.373489 0.072 Uiso 1 1 calc R U . . .
C10 C 0.7244(8) 0.6778(3) -0.1934(7) 0.0514(16) Uani 1 1 d . . . . .
H10 H 0.716724 0.735728 -0.216449 0.062 Uiso 1 1 calc R U . . .
C11 C 0.8218(7) 0.6512(3) -0.0658(7) 0.0469(15) Uani 1 1 d . . . . .
H11 H 0.879431 0.691401 -0.002256 0.056 Uiso 1 1 calc R U . . .
C12 C 0.8346(5) 0.5648(3) -0.0313(6) 0.0323(11) Uani 1 1 d . . . . .
H12 H 0.900296 0.547424 0.055431 0.039 Uiso 1 1 calc R U . . .
C13 C 0.5990(4) 0.3716(3) -0.0463(4) 0.0210(9) Uani 1 1 d . . . . .
C14 C 0.4609(4) 0.3619(4) -0.1516(4) 0.0276(9) Uani 1 1 d . . . . .
H14 H 0.451075 0.361149 -0.242429 0.033 Uiso 1 1 calc R U . . .
C15 C 0.3365(5) 0.3530(4) -0.1225(5) 0.0335(10) Uani 1 1 d . . . . .
H15 H 0.244587 0.345909 -0.193784 0.040 Uiso 1 1 calc R U . . .
C16 C 0.3497(5) 0.3549(4) 0.0119(5) 0.0373(11) Uani 1 1 d . . . . .
H16 H 0.266808 0.349789 0.031396 0.045 Uiso 1 1 calc R U . . .
C17 C 0.4858(5) 0.3644(4) 0.1168(5) 0.0352(10) Uani 1 1 d . . . . .
H17 H 0.494788 0.365284 0.207408 0.042 Uiso 1 1 calc R U . . .
C18 C 0.6111(5) 0.3728(3) 0.0888(4) 0.0287(10) Uani 1 1 d . . . . .
H18 H 0.702768 0.379098 0.160706 0.034 Uiso 1 1 calc R U . . .
C20 C 0.7484(7) -0.0216(4) -0.4517(7) 0.0509(15) Uani 1 1 d D . . . .
H20A H 0.693278 -0.015021 -0.550005 0.061 Uiso 0.674(12) 1 calc R U P A 1
H20B H 0.839997 -0.051207 -0.434596 0.061 Uiso 0.674(12) 1 calc R U P A 1
H20C H 0.852244 -0.032638 -0.400146 0.061 Uiso 0.326(12) 1 calc R U P A 2
H20D H 0.721009 -0.043079 -0.544521 0.061 Uiso 0.326(12) 1 calc R U P A 2
C21 C 0.6598(7) -0.0666(3) -0.3844(7) 0.0491(15) Uani 1 1 d D . . . .
H21A H 0.724211 -0.093447 -0.299001 0.059 Uiso 0.674(12) 1 calc R U P A 1
H21B H 0.597775 -0.110464 -0.444785 0.059 Uiso 0.674(12) 1 calc R U P A 1
H21C H 0.555390 -0.068253 -0.441335 0.059 Uiso 0.326(12) 1 calc R U P A 2
H21D H 0.696326 -0.123416 -0.350087 0.059 Uiso 0.326(12) 1 calc R U P A 2
C22A C 0.5665(10) 0.0029(4) -0.3570(9) 0.039(2) Uani 0.674(12) 1 d D . P A 1
H22A H 0.468641 0.004926 -0.429638 0.047 Uiso 0.674(12) 1 calc R U P A 1
H22B H 0.559300 -0.006086 -0.269544 0.047 Uiso 0.674(12) 1 calc R U P A 1
C23 C 0.2062(17) 0.2066(17) -0.451(2) 0.039(4) Uani 0.340(11) 1 d D . P B 1
H23A H 0.191251 0.188746 -0.543646 0.047 Uiso 0.340(11) 1 calc R U P B 1
H23B H 0.202391 0.268767 -0.447768 0.047 Uiso 0.340(11) 1 calc R U P B 1
C24A C 0.096(3) 0.1645(19) -0.404(5) 0.142(5) Uani 0.340(11) 1 d D . P B 1
H24A H 0.078612 0.200492 -0.337554 0.171 Uiso 0.340(11) 1 calc R U P B 1
H24B H 0.003774 0.154032 -0.481160 0.171 Uiso 0.340(11) 1 calc R U P B 1
C25A C 0.166(2) 0.0833(13) -0.341(3) 0.069(4) Uani 0.340(11) 1 d D . P B 1
H25A H 0.103105 0.035050 -0.384566 0.083 Uiso 0.340(11) 1 calc R U P B 1
H25B H 0.186211 0.082755 -0.243487 0.083 Uiso 0.340(11) 1 calc R U P B 1
C26A C 0.3057(19) 0.0783(9) -0.361(2) 0.063(5) Uani 0.340(11) 1 d D . P B 1
H26A H 0.290875 0.055006 -0.450606 0.076 Uiso 0.340(11) 1 calc R U P B 1
H26B H 0.380459 0.045392 -0.289474 0.076 Uiso 0.340(11) 1 calc R U P B 1
C27 C 0.5986(14) 0.1314(13) 0.0606(13) 0.030(3) Uani 0.405(17) 1 d D . P C 1
H27A H 0.542844 0.080786 0.063073 0.037 Uiso 0.405(17) 1 calc R U P C 1
H27B H 0.541017 0.182337 0.057395 0.037 Uiso 0.405(17) 1 calc R U P C 1
C28 C 0.7437(14) 0.1338(12) 0.1802(13) 0.037(3) Uani 0.405(17) 1 d D . P C 1
H28A H 0.773963 0.192773 0.205608 0.044 Uiso 0.405(17) 1 calc R U P C 1
H28B H 0.737473 0.105024 0.258706 0.044 Uiso 0.405(17) 1 calc R U P C 1
C29 C 0.8477(16) 0.0905(15) 0.1388(15) 0.058(4) Uani 0.405(17) 1 d D . P C 1
H29A H 0.850197 0.029640 0.158973 0.070 Uiso 0.405(17) 1 calc R U P C 1
H29B H 0.945316 0.113993 0.187566 0.070 Uiso 0.405(17) 1 calc R U P C 1
C30 C 0.7980(14) 0.1045(18) -0.0126(15) 0.050(5) Uani 0.405(17) 1 d D . P C 1
H30A H 0.853506 0.150101 -0.031760 0.060 Uiso 0.405(17) 1 calc R U P C 1
H30B H 0.807753 0.052388 -0.058408 0.060 Uiso 0.405(17) 1 calc R U P C 1
C19A C 0.7739(10) 0.0646(6) -0.3764(11) 0.043(3) Uani 0.674(12) 1 d D . P A 1
H19A H 0.858425 0.061048 -0.289348 0.052 Uiso 0.674(12) 1 calc R U P A 1
H19B H 0.791560 0.109316 -0.431513 0.052 Uiso 0.674(12) 1 calc R U P A 1
C22B C 0.702(2) 0.0005(8) -0.2747(16) 0.053(6) Uani 0.326(12) 1 d D . P A 2
H22C H 0.807169 0.001078 -0.221270 0.064 Uiso 0.326(12) 1 calc R U P A 2
H22D H 0.652519 -0.008710 -0.213396 0.064 Uiso 0.326(12) 1 calc R U P A 2
C25B C 0.1138(13) 0.1255(14) -0.3513(14) 0.101(4) Uani 0.660(11) 1 d D . P B 2
H25C H 0.074408 0.068369 -0.352589 0.122 Uiso 0.660(11) 1 calc R U P B 2
H25D H 0.061227 0.165724 -0.317715 0.122 Uiso 0.660(11) 1 calc R U P B 2
C24B C 0.1020(13) 0.1500(9) -0.4871(14) 0.086(3) Uani 0.660(11) 1 d D . P B 2
H24C H 0.008144 0.177136 -0.539119 0.104 Uiso 0.660(11) 1 calc R U P B 2
H24D H 0.112364 0.100293 -0.537594 0.104 Uiso 0.660(11) 1 calc R U P B 2
C23A C 0.2289(12) 0.2135(11) -0.4597(18) 0.072(3) Uani 0.660(11) 1 d D . P B 2
H23C H 0.253531 0.219077 -0.538926 0.086 Uiso 0.660(11) 1 calc R U P B 2
H23D H 0.206216 0.269667 -0.433878 0.086 Uiso 0.660(11) 1 calc R U P B 2
C19 C 0.719(2) 0.0733(9) -0.455(2) 0.040(5) Uani 0.326(12) 1 d D . P A 2
H19C H 0.808994 0.106180 -0.427275 0.048 Uiso 0.326(12) 1 calc R U P A 2
H19D H 0.652046 0.091661 -0.546169 0.048 Uiso 0.326(12) 1 calc R U P A 2
C30A C 0.7949(15) 0.1085(11) 0.0231(13) 0.070(3) Uani 0.595(17) 1 d D . P C 2
H30C H 0.856559 0.144652 -0.005943 0.084 Uiso 0.595(17) 1 calc R U P C 2
H30D H 0.813690 0.049012 0.008208 0.084 Uiso 0.595(17) 1 calc R U P C 2
C28A C 0.686(2) 0.1046(11) 0.1738(14) 0.088(3) Uani 0.595(17) 1 d D . P C 2
H28C H 0.668463 0.142278 0.238634 0.106 Uiso 0.595(17) 1 calc R U P C 2
H28D H 0.683692 0.045802 0.203330 0.106 Uiso 0.595(17) 1 calc R U P C 2
C27A C 0.5631(19) 0.1174(12) 0.0295(14) 0.075(3) Uani 0.595(17) 1 d D . P C 2
H27C H 0.499490 0.067523 0.001331 0.090 Uiso 0.595(17) 1 calc R U P C 2
H27D H 0.504391 0.167691 0.026776 0.090 Uiso 0.595(17) 1 calc R U P C 2
C29A C 0.830(2) 0.1232(18) 0.1733(15) 0.128(6) Uani 0.595(17) 1 d D . P C 2
H29C H 0.904821 0.083928 0.231714 0.154 Uiso 0.595(17) 1 calc R U P C 2
H29D H 0.860525 0.181918 0.200762 0.154 Uiso 0.595(17) 1 calc R U P C 2
C22 C 0.2742(11) 0.1278(8) -0.2638(13) 0.078(3) Uani 0.660(11) 1 d D . P B 2
H22E H 0.313489 0.070112 -0.241244 0.094 Uiso 0.660(11) 1 calc R U P B 2
H22F H 0.293829 0.159008 -0.179174 0.094 Uiso 0.660(11) 1 calc R U P B 2

loop_
_atom_site_aniso_label
_atom_site_aniso_U_11
_atom_site_aniso_U_22
_atom_site_aniso_U_33
_atom_site_aniso_U_23
_atom_site_aniso_U_13
_atom_site_aniso_U_12
Na1 0.0330(10) 0.0235(9) 0.0373(11) 0.0006(9) 0.0146(9) -0.0065(8)
Se1 0.0238(2) 0.0429(3) 0.0269(2) 0.0041(2) 0.00596(17) 0.0081(2)
P2 0.0192(5) 0.0199(5) 0.0186(5) -0.0005(4) 0.0080(4) -0.0012(4)
F1 0.0379(15) 0.0341(14) 0.0255(14) -0.0042(12) 0.0091(13) -0.0133(13)
O1 0.104(4) 0.0271(19) 0.071(3) 0.004(2) 0.062(3) 0.001(2)
O2 0.032(2) 0.075(3) 0.099(4) 0.030(3) 0.010(3) -0.014(2)
O3 0.047(2) 0.052(2) 0.042(2) 0.0098(19) 0.0240(19) 0.005(2)
N1 0.0278(18) 0.022(2) 0.0221(18) -0.0034(14) 0.0124(15) -0.0050(15)
C1 0.0225(19) 0.022(2) 0.0220(19) -0.0004(18) 0.0096(16) -0.0042(19)
C2 0.025(2) 0.021(2) 0.025(2) 0.0022(18) 0.0093(19) -0.0004(18)
C3 0.039(3) 0.033(3) 0.019(2) 0.003(2) 0.012(2) 0.004(2)
C4 0.035(2) 0.047(3) 0.030(2) 0.000(3) 0.0213(19) -0.007(3)
C5 0.027(2) 0.050(3) 0.030(3) -0.002(2) 0.016(2) -0.010(2)
C6 0.030(2) 0.036(2) 0.022(2) -0.004(2) 0.0121(19) -0.009(2)
C7 0.028(2) 0.021(2) 0.032(3) -0.0005(19) 0.017(2) -0.0023(19)
C8 0.066(4) 0.027(3) 0.034(3) 0.002(2) 0.008(3) 0.000(3)
C9 0.099(6) 0.029(3) 0.044(4) 0.012(3) 0.021(4) 0.018(3)
C10 0.086(5) 0.022(3) 0.064(4) 0.009(3) 0.048(4) 0.009(3)
C11 0.060(4) 0.026(3) 0.067(4) -0.017(3) 0.038(4) -0.018(3)
C12 0.032(3) 0.026(3) 0.039(3) -0.007(2) 0.014(2) -0.003(2)
C13 0.0238(19) 0.016(2) 0.0253(19) 0.001(2) 0.0121(16) 0.0017(19)
C14 0.027(2) 0.030(2) 0.027(2) 0.000(3) 0.0120(17) 0.002(3)
C15 0.025(2) 0.033(2) 0.044(3) -0.001(3) 0.0145(19) -0.004(3)
C16 0.042(3) 0.032(2) 0.055(3) 0.006(3) 0.037(2) 0.004(3)
C17 0.044(3) 0.039(2) 0.035(2) 0.001(3) 0.028(2) -0.001(3)
C18 0.032(2) 0.031(3) 0.026(2) 0.001(2) 0.0136(18) 0.003(2)
C20 0.042(3) 0.050(4) 0.064(4) -0.001(3) 0.024(3) 0.008(3)
C21 0.057(4) 0.027(3) 0.061(4) 0.000(3) 0.021(3) 0.005(3)
C22A 0.050(6) 0.033(4) 0.045(5) -0.001(4) 0.030(4) -0.004(4)
C23 0.037(6) 0.041(6) 0.035(8) -0.001(5) 0.010(5) -0.009(5)
C24A 0.098(5) 0.106(6) 0.277(13) 0.124(7) 0.131(6) 0.053(5)
C25A 0.059(5) 0.057(6) 0.106(10) 0.033(6) 0.048(5) 0.009(5)
C26A 0.053(5) 0.059(9) 0.086(11) 0.031(7) 0.037(5) 0.008(5)
C27 0.028(4) 0.024(7) 0.033(4) -0.006(4) 0.006(3) 0.001(4)
C28 0.024(4) 0.057(8) 0.028(3) -0.006(4) 0.010(3) 0.000(4)
C29 0.036(4) 0.109(10) 0.024(3) -0.004(4) 0.008(3) 0.028(5)
C30 0.023(6) 0.099(14) 0.024(3) -0.006(4) 0.005(3) 0.015(7)
C19A 0.038(6) 0.044(5) 0.046(6) 0.009(5) 0.015(5) -0.004(4)
C22B 0.074(16) 0.031(10) 0.058(13) 0.019(9) 0.031(12) 0.015(9)
C25B 0.045(3) 0.139(10) 0.100(4) -0.009(5) 0.008(3) -0.026(4)
C24B 0.044(3) 0.099(7) 0.097(4) -0.017(4) 0.009(3) -0.012(4)
C23A 0.037(4) 0.081(7) 0.090(6) -0.030(5) 0.017(4) 0.000(4)
C19 0.025(10) 0.032(9) 0.075(16) 0.007(11) 0.032(11) 0.009(8)
C30A 0.103(6) 0.060(8) 0.053(4) 0.030(5) 0.038(4) 0.021(6)
C28A 0.142(5) 0.078(9) 0.064(4) -0.025(5) 0.061(3) -0.039(6)
C27A 0.137(5) 0.054(8) 0.060(4) -0.035(5) 0.066(3) -0.029(6)
C29A 0.143(5) 0.196(17) 0.061(4) -0.004(5) 0.057(3) -0.052(7)
C22 0.045(3) 0.072(7) 0.099(4) -0.009(5) 0.009(3) -0.023(4)

loop_
_atom_type_symbol
_atom_type_description
_atom_type_scat_dispersion_real
_atom_type_scat_dispersion_imag
_atom_type_scat_source
C C 0.0033 0.0016 'International Tables Vol C Tables 4.2.6.8 and 6.1.1.4'
H H 0.0000 0.0000 'International Tables Vol C Tables 4.2.6.8 and 6.1.1.4'
F F 0.0171 0.0103 'International Tables Vol C Tables 4.2.6.8 and 6.1.1.4'
N N 0.0061 0.0033 'International Tables Vol C Tables 4.2.6.8 and 6.1.1.4'
Na Na 0.0362 0.0249 'International Tables Vol C Tables 4.2.6.8 and 6.1.1.4'
O O 0.0106 0.0060 'International Tables Vol C Tables 4.2.6.8 and 6.1.1.4'
P P 0.1023 0.0942 'International Tables Vol C Tables 4.2.6.8 and 6.1.1.4'
Se Se -0.0929 2.2259 'International Tables Vol C Tables 4.2.6.8 and 6.1.1.4'

loop_
_geom_angle_atom_site_label_1
_geom_angle_atom_site_label_2
_geom_angle_atom_site_label_3
_geom_angle
O2 Na1 O3 96.63(17)
O2 Na1 O1 95.8(2)
O3 Na1 O1 90.91(16)
O2 Na1 N1 130.08(17)
O3 Na1 N1 112.28(16)
O1 Na1 N1 122.22(15)
O2 Na1 F1 95.88(16)
O3 Na1 F1 163.47(14)
O1 Na1 F1 77.10(13)
N1 Na1 F1 66.59(11)
N1 P2 C13 101.55(19)
N1 P2 C7 108.74(19)
C13 P2 C7 102.69(19)
N1 P2 Se1 120.62(14)
C13 P2 Se1 111.38(14)
C7 P2 Se1 110.15(16)
C2 F1 Na1 111.5(2)
C19A O1 C22A 111.5(5)
C19 O1 C22B 100.4(10)
C19A O1 Na1 131.3(5)
C19 O1 Na1 132.6(6)
C22A O1 Na1 114.6(3)
C22B O1 Na1 121.2(6)
C23A O2 C22 108.9(8)
C23 O2 C26A 100.5(13)
C23A O2 Na1 129.0(6)
C23 O2 Na1 140.1(8)
C22 O2 Na1 119.2(5)
C26A O2 Na1 112.9(7)
C27A O3 C30A 109.0(9)
C27 O3 C30 112.1(8)
C27A O3 Na1 132.1(8)
C30A O3 Na1 116.8(6)
C27 O3 Na1 137.5(7)
C30 O3 Na1 104.0(8)
C1 N1 P2 123.5(3)
C1 N1 Na1 112.7(3)
P2 N1 Na1 120.84(18)
N1 C1 C2 117.9(4)
N1 C1 C6 127.7(4)
C2 C1 C6 114.3(4)
F1 C2 C3 118.2(4)
F1 C2 C1 117.0(4)
C3 C2 C1 124.9(4)
C2 C3 C4 118.8(4)
C2 C3 H3 120.6
C4 C3 H3 120.6
C5 C4 C3 118.9(4)
C5 C4 H4 120.5
C3 C4 H4 120.5
C4 C5 C6 121.6(4)
C4 C5 H5 119.2
C6 C5 H5 119.2
C5 C6 C1 121.6(4)
C5 C6 H6 119.2
C1 C6 H6 119.2
C8 C7 C12 119.2(4)
C8 C7 P2 118.2(4)
C12 C7 P2 122.5(4)
C7 C8 C9 120.3(6)
C7 C8 H8 119.8
C9 C8 H8 119.8
C10 C9 C8 120.0(6)
C10 C9 H9 120.0
C8 C9 H9 120.0
C11 C10 C9 119.8(5)
C11 C10 H10 120.1
C9 C10 H10 120.1
C10 C11 C12 120.4(5)
C10 C11 H11 119.8
C12 C11 H11 119.8
C11 C12 C7 120.3(5)
C11 C12 H12 119.8
C7 C12 H12 119.8
C14 C13 C18 118.7(4)
C14 C13 P2 120.3(3)
C18 C13 P2 120.9(3)
C13 C14 C15 120.7(4)
C13 C14 H14 119.6
C15 C14 H14 119.6
C16 C15 C14 120.1(4)
C16 C15 H15 120.0
C14 C15 H15 120.0
C17 C16 C15 119.7(4)
C17 C16 H16 120.2
C15 C16 H16 120.2
C16 C17 C18 120.7(4)
C16 C17 H17 119.7
C18 C17 H17 119.7
C13 C18 C17 120.2(4)
C13 C18 H18 119.9
C17 C18 H18 119.9
C19 C20 C21 108.7(7)
C21 C20 C19A 99.5(5)
C21 C20 H20A 111.9
C19A C20 H20A 111.9
C21 C20 H20B 111.9
C19A C20 H20B 111.9
H20A C20 H20B 109.6
C19 C20 H20C 109.9
C21 C20 H20C 109.9
C19 C20 H20D 109.9
C21 C20 H20D 109.9
H20C C20 H20D 108.3
C22B C21 C20 90.6(8)
C20 C21 C22A 106.0(5)
C20 C21 H21A 110.5
C22A C21 H21A 110.5
C20 C21 H21B 110.5
C22A C21 H21B 110.5
H21A C21 H21B 108.7
C22B C21 H21C 113.5
C20 C21 H21C 113.5
C22B C21 H21D 113.5
C20 C21 H21D 113.5
H21C C21 H21D 110.8
O1 C22A C21 102.0(5)
O1 C22A H22A 111.4
C21 C22A H22A 111.4
O1 C22A H22B 111.4
C21 C22A H22B 111.4
H22A C22A H22B 109.2
O2 C23 C24A 100.0(16)
O2 C23 H23A 111.8
C24A C23 H23A 111.8
O2 C23 H23B 111.8
C24A C23 H23B 111.8
H23A C23 H23B 109.5
C25A C24A C23 104.5(16)
C25A C24A H24A 110.8
C23 C24A H24A 110.8
C25A C24A H24B 110.9
C23 C24A H24B 110.9
H24A C24A H24B 108.9
C24A C25A C26A 106.0(15)
C24A C25A H25A 110.5
C26A C25A H25A 110.5
C24A C25A H25B 110.5
C26A C25A H25B 110.5
H25A C25A H25B 108.7
C25A C26A O2 97.8(13)
C25A C26A H26A 112.2
O2 C26A H26A 112.2
C25A C26A H26B 112.2
O2 C26A H26B 112.2
H26A C26A H26B 109.8
O3 C27 C28 101.8(10)
O3 C27 H27A 111.4
C28 C27 H27A 111.4
O3 C27 H27B 111.4
C28 C27 H27B 111.4
H27A C27 H27B 109.3
C29 C28 C27 107.2(11)
C29 C28 H28A 110.3
C27 C28 H28A 110.3
C29 C28 H28B 110.3
C27 C28 H28B 110.3
H28A C28 H28B 108.5
C28 C29 C30 107.0(12)
C28 C29 H29A 110.3
C30 C29 H29A 110.3
C28 C29 H29B 110.3
C30 C29 H29B 110.3
H29A C29 H29B 108.6
O3 C30 C29 102.9(10)
O3 C30 H30A 111.2
C29 C30 H30A 111.2
O3 C30 H30B 111.2
C29 C30 H30B 111.2
H30A C30 H30B 109.1
O1 C19A C20 107.2(6)
O1 C19A H19A 110.3
C20 C19A H19A 110.3
O1 C19A H19B 110.3
C20 C19A H19B 110.3
H19A C19A H19B 108.5
C21 C22B O1 103.0(9)
C21 C22B H22C 111.2
O1 C22B H22C 111.2
C21 C22B H22D 111.2
O1 C22B H22D 111.2
H22C C22B H22D 109.1
C24B C25B C22 104.6(10)
C24B C25B H25C 110.8
C22 C25B H25C 110.8
C24B C25B H25D 110.8
C22 C25B H25D 110.8
H25C C25B H25D 108.9
C25B C24B C23A 104.4(12)
C25B C24B H24C 110.9
C23A C24B H24C 110.9
C25B C24B H24D 110.9
C23A C24B H24D 110.9
H24C C24B H24D 108.9
O2 C23A C24B 100.9(10)
O2 C23A H23C 111.6
C24B C23A H23C 111.6
O2 C23A H23D 111.6
C24B C23A H23D 111.6
H23C C23A H23D 109.4
O1 C19 C20 102.7(9)
O1 C19 H19C 111.2
C20 C19 H19C 111.2
O1 C19 H19D 111.2
C20 C19 H19D 111.2
H19C C19 H19D 109.1
O3 C30A C29A 108.9(12)
O3 C30A H30C 109.9
C29A C30A H30C 109.9
O3 C30A H30D 109.9
C29A C30A H30D 109.9
H30C C30A H30D 108.3
C29A C28A C27A 110.8(12)
C29A C28A H28C 109.5
C27A C28A H28C 109.5
C29A C28A H28D 109.5
C27A C28A H28D 109.5
H28C C28A H28D 108.1
O3 C27A C28A 103.2(11)
O3 C27A H27C 111.1
C28A C27A H27C 111.1
O3 C27A H27D 111.1
C28A C27A H27D 111.1
H27C C27A H27D 109.1
C28A C29A C30A 99.3(13)
C28A C29A H29C 111.9
C30A C29A H29C 111.9
C28A C29A H29D 111.9
C30A C29A H29D 111.9
H29C C29A H29D 109.6
C25B C22 O2 104.5(9)
C25B C22 H22E 110.9
O2 C22 H22E 110.9
C25B C22 H22F 110.9
O2 C22 H22F 110.9
H22E C22 H22F 108.9

loop_
_geom_bond_atom_site_label_1
_geom_bond_atom_site_label_2
_geom_bond_distance
Na1 O2 2.289(4)
Na1 O3 2.307(4)
Na1 O1 2.316(4)
Na1 N1 2.399(4)
Na1 F1 2.479(3)
Se1 P2 2.1364(16)
P2 N1 1.615(4)
P2 C13 1.832(4)
P2 C7 1.839(4)
F1 C2 1.373(5)
O1 C19A 1.356(9)
O1 C19 1.475(14)
O1 C22A 1.493(8)
O1 C22B 1.506(13)
O2 C23A 1.388(12)
O2 C23 1.430(15)
O2 C22 1.508(11)
O2 C26A 1.515(14)
O3 C27A 1.429(12)
O3 C30A 1.441(12)
O3 C27 1.465(13)
O3 C30 1.475(12)
N1 C1 1.389(5)
C1 C2 1.406(6)
C1 C6 1.413(6)
C2 C3 1.380(6)
C3 C4 1.390(7)
C3 H3 0.9300
C4 C5 1.381(6)
C4 H4 0.9300
C5 C6 1.391(6)
C5 H5 0.9300
C6 H6 0.9300
C7 C8 1.382(7)
C7 C12 1.390(6)
C8 C9 1.394(8)
C8 H8 0.9300
C9 C10 1.384(9)
C9 H9 0.9300
C10 C11 1.376(9)
C10 H10 0.9300
C11 C12 1.386(7)
C11 H11 0.9300
C12 H12 0.9300
C13 C14 1.388(6)
C13 C18 1.391(5)
C14 C15 1.397(6)
C14 H14 0.9300
C15 C16 1.380(6)
C15 H15 0.9300
C16 C17 1.372(7)
C16 H16 0.9300
C17 C18 1.398(6)
C17 H17 0.9300
C18 H18 0.9300
C20 C19 1.505(14)
C20 C21 1.511(8)
C20 C19A 1.531(10)
C20 H20A 0.9700
C20 H20B 0.9700
C20 H20C 0.9700
C20 H20D 0.9700
C21 C22B 1.494(14)
C21 C22A 1.527(9)
C21 H21A 0.9700
C21 H21B 0.9700
C21 H21C 0.9700
C21 H21D 0.9700
C22A H22A 0.9700
C22A H22B 0.9700
C23 C24A 1.523(17)
C23 H23A 0.9700
C23 H23B 0.9700
C24A C25A 1.469(18)
C24A H24A 0.9700
C24A H24B 0.9700
C25A C26A 1.489(16)
C25A H25A 0.9700
C25A H25B 0.9700
C26A H26A 0.9700
C26A H26B 0.9700
C27 C28 1.492(13)
C27 H27A 0.9700
C27 H27B 0.9700
C28 C29 1.443(15)
C28 H28A 0.9700
C28 H28B 0.9700
C29 C30 1.496(14)
C29 H29A 0.9700
C29 H29B 0.9700
C30 H30A 0.9700
C30 H30B 0.9700
C19A H19A 0.9700
C19A H19B 0.9700
C22B H22C 0.9700
C22B H22D 0.9700
C25B C24B 1.450(15)
C25B C22 1.490(12)
C25B H25C 0.9700
C25B H25D 0.9700
C24B C23A 1.536(14)
C24B H24C 0.9700
C24B H24D 0.9700
C23A H23C 0.9700
C23A H23D 0.9700
C19 H19C 0.9700
C19 H19D 0.9700
C30A C29A 1.507(14)
C30A H30C 0.9700
C30A H30D 0.9700
C28A C29A 1.468(16)
C28A C27A 1.541(15)
C28A H28C 0.9700
C28A H28D 0.9700
C27A H27C 0.9700
C27A H27D 0.9700
C29A H29C 0.9700
C29A H29D 0.9700
C22 H22E 0.9700
C22 H22F 0.9700

loop_
_geom_torsion_atom_site_label_1
_geom_torsion_atom_site_label_2
_geom_torsion_atom_site_label_3
_geom_torsion_atom_site_label_4
_geom_torsion
C13 P2 N1 C1 162.6(3)
C7 P2 N1 C1 54.7(4)
Se1 P2 N1 C1 -73.8(4)
C13 P2 N1 Na1 -38.3(3)
C7 P2 N1 Na1 -146.1(2)
Se1 P2 N1 Na1 85.3(2)
P2 N1 C1 C2 -169.3(3)
Na1 N1 C1 C2 30.1(5)
P2 N1 C1 C6 8.6(6)
Na1 N1 C1 C6 -152.0(4)
Na1 F1 C2 C3 153.1(3)
Na1 F1 C2 C1 -27.0(4)
N1 C1 C2 F1 -1.2(6)
C6 C1 C2 F1 -179.4(4)
N1 C1 C2 C3 178.7(4)
C6 C1 C2 C3 0.5(6)
F1 C2 C3 C4 179.0(4)
C1 C2 C3 C4 -0.9(7)
C2 C3 C4 C5 0.1(7)
C3 C4 C5 C6 1.1(8)
C4 C5 C6 C1 -1.6(8)
N1 C1 C6 C5 -177.3(5)
C2 C1 C6 C5 0.7(7)
N1 P2 C7 C8 28.9(5)
C13 P2 C7 C8 -78.2(4)
Se1 P2 C7 C8 163.1(4)
N1 P2 C7 C12 -152.5(4)
C13 P2 C7 C12 100.4(4)
Se1 P2 C7 C12 -18.3(4)
C12 C7 C8 C9 0.7(9)
P2 C7 C8 C9 179.3(5)
C7 C8 C9 C10 0.2(10)
C8 C9 C10 C11 -0.8(10)
C9 C10 C11 C12 0.5(9)
C10 C11 C12 C7 0.4(8)
C8 C7 C12 C11 -0.9(7)
P2 C7 C12 C11 -179.5(4)
N1 P2 C13 C14 -31.6(4)
C7 P2 C13 C14 80.8(4)
Se1 P2 C13 C14 -161.3(3)
N1 P2 C13 C18 151.8(4)
C7 P2 C13 C18 -95.8(4)
Se1 P2 C13 C18 22.1(4)
C18 C13 C14 C15 -0.2(7)
P2 C13 C14 C15 -176.8(5)
C13 C14 C15 C16 0.7(8)
C14 C15 C16 C17 -0.8(9)
C15 C16 C17 C18 0.4(9)
C14 C13 C18 C17 -0.2(7)
P2 C13 C18 C17 176.5(4)
C16 C17 C18 C13 0.1(9)
C19 C20 C21 C22B -44.1(13)
C19A C20 C21 C22A 34.6(8)
C19A O1 C22A C21 -0.3(8)
Na1 O1 C22A C21 -164.4(4)
C20 C21 C22A O1 -22.6(7)
C26A O2 C23 C24A 52(3)
Na1 O2 C23 C24A -161.2(19)
O2 C23 C24A C25A -30(4)
C23 C24A C25A C26A -4(4)
C24A C25A C26A O2 34(3)
C23 O2 C26A C25A -53.6(19)
Na1 O2 C26A C25A 148.6(13)
C30 O3 C27 C28 16.4(18)
Na1 O3 C27 C28 -129.7(10)
O3 C27 C28 C29 -28.4(19)
C27 C28 C29 C30 31(2)
C27 O3 C30 C29 1(2)
Na1 O3 C30 C29 158.2(13)
C28 C29 C30 O3 -19(2)
C22A O1 C19A C20 23.0(9)
Na1 O1 C19A C20 -176.4(4)
C21 C20 C19A O1 -35.5(8)
C20 C21 C22B O1 56.5(11)
C19 O1 C22B C21 -50.9(15)
Na1 O1 C22B C21 152.9(7)
C22 C25B C24B C23A -32.7(19)
C22 O2 C23A C24B -33.5(15)
Na1 O2 C23A C24B 166.6(7)
C25B C24B C23A O2 41.5(18)
C22B O1 C19 C20 19.6(15)
Na1 O1 C19 C20 171.7(5)
C21 C20 C19 O1 16.2(16)
C27A O3 C30A C29A -26.1(16)
Na1 O3 C30A C29A 139.3(12)
C30A O3 C27A C28A 9.9(14)
Na1 O3 C27A C28A -152.5(8)
C29A C28A C27A O3 10(2)
C27A C28A C29A C30A -24(2)
O3 C30A C29A C28A 30(2)
C24B C25B C22 O2 12.6(17)
C23A O2 C22 C25B 14.5(15)
Na1 O2 C22 C25B 176.7(9)
